data_4514388
loop_
_publ_author_name
'Huang, Jian-Qiang'
'Liu, Wei'
'Zheng, Bao-Hui'
'Liu, Xiu Yan'
'Yang, Zhen'
'Ding, Chang-Hua'
'Li, Hao'
'Peng, Qian'
'Hou, Xue-Long'

_publ_section_title
;
 Pd-Catalyzed Asymmetric Cyclopropanation Reaction of Acyclic Amides with
 Allyl and Polyenyl Carbonates. Experimental and Computational Studies for
 the Origin of Cyclopropane Formation
;
_journal_issue 3
_journal_name_full 'ACS Catalysis'
_journal_page_first 1964
_journal_paper_doi 10.1021/acscatal.7b03744
_journal_volume 8
_journal_year 2018
_chemical_formula_moiety 'C23 H22 N3 Pd, F6 P'
_chemical_formula_sum 'C23 H22 F6 N3 P Pd'
_chemical_formula_weight 591.80
_space_group_crystal_system monoclinic
_space_group_IT_number 14
_space_group_name_Hall '-P 2yn'
_space_group_name_H-M_alt 'P 1 21/n 1'
_symmetry_space_group_name_Hall '-P 2yn'
_symmetry_space_group_name_H-M 'P 1 21/n 1'
_atom_sites_solution_hydrogens geom
_atom_sites_solution_primary direct
_audit_creation_date 2015-03-27
_audit_creation_method
;
Olex2 1.2
(compiled 2015.01.26 svn.r3150 for OlexSys, GUI svn.r4998)
;
_cell_angle_alpha 90
_cell_angle_beta 91.7210(10)
_cell_angle_gamma 90
_cell_formula_units_Z 4
_cell_length_a 11.7229(7)
_cell_length_b 13.9765(9)
_cell_length_c 13.8227(8)
_cell_measurement_reflns_used 7557
_cell_measurement_temperature 130
_cell_measurement_theta_max 30.565
_cell_measurement_theta_min 2.24
_cell_volume 2263.8(2)
_computing_cell_refinement 'SAINT v7.68A (Bruker, 2009)'
_computing_data_reduction 'SAINT v7.68A (Bruker, 2009)'
_computing_molecular_graphics 'Olex2 (Dolomanov et al., 2009)'
_computing_publication_material 'Olex2 (Dolomanov et al., 2009)'
_computing_structure_refinement 'XL (Sheldrick, 2008)'
_computing_structure_solution 'ShelXS (Sheldrick, 2008)'
_diffrn_ambient_temperature 130
_diffrn_measured_fraction_theta_full 1.000
_diffrn_measured_fraction_theta_max 0.996
_diffrn_measurement_device_type 'Bruker APEX-II CCD'
_diffrn_measurement_method '\f and \w scans'
_diffrn_radiation_monochromator graphite
_diffrn_radiation_type MoK\a
_diffrn_radiation_wavelength 0.71073
_diffrn_reflns_av_R_equivalents 0.0293
_diffrn_reflns_av_unetI/netI 0.0310
_diffrn_reflns_Laue_measured_fraction_full 1.000
_diffrn_reflns_Laue_measured_fraction_max 0.996
_diffrn_reflns_limit_h_max 16
_diffrn_reflns_limit_h_min -15
_diffrn_reflns_limit_k_max 20
_diffrn_reflns_limit_k_min -20
_diffrn_reflns_limit_l_max 18
_diffrn_reflns_limit_l_min -19
_diffrn_reflns_number 22719
_diffrn_reflns_point_group_measured_fraction_full 1.000
_diffrn_reflns_point_group_measured_fraction_max 0.996
_diffrn_reflns_theta_full 26.000
_diffrn_reflns_theta_max 30.617
_diffrn_reflns_theta_min 2.073
_diffrn_standards_number 0
_exptl_absorpt_coefficient_mu 0.957
_exptl_absorpt_correction_T_max 0.7461
_exptl_absorpt_correction_T_min 0.6923
_exptl_absorpt_correction_type multi-scan
_exptl_absorpt_process_details
;
SADABS-2008/1 (Bruker,2008) was used for absorption correction.
wR2(int) was 0.0609 before and 0.0397 after correction.
The Ratio of minimum to maximum transmission is 0.9279.
The \l/2 correction factor is 0.0015.
;
_exptl_crystal_colour colourless
_exptl_crystal_density_diffrn 1.736
_exptl_crystal_description block
_exptl_crystal_F_000 1184
_exptl_crystal_size_max 0.2
_exptl_crystal_size_mid 0.15
_exptl_crystal_size_min 0.1
_refine_diff_density_max 0.577
_refine_diff_density_min -0.625
_refine_diff_density_rms 0.078
_refine_ls_extinction_method none
_refine_ls_goodness_of_fit_ref 1.025
_refine_ls_hydrogen_treatment constr
_refine_ls_matrix_type full
_refine_ls_number_parameters 308
_refine_ls_number_reflns 6953
_refine_ls_number_restraints 0
_refine_ls_restrained_S_all 1.025
_refine_ls_R_factor_all 0.0364
_refine_ls_R_factor_gt 0.0277
_refine_ls_shift/su_max 0.001
_refine_ls_shift/su_mean 0.000
_refine_ls_structure_factor_coef Fsqd
_refine_ls_weighting_details 'w=1/[\s^2^(Fo^2^)+(0.0304P)^2^+1.0132P] where P=(Fo^2^+2Fc^2^)/3'
_refine_ls_weighting_scheme calc
_refine_ls_wR_factor_gt 0.0643
_refine_ls_wR_factor_ref 0.0680
_reflns_Friedel_coverage 0.000
_reflns_number_gt 5832
_reflns_number_total 6953
_reflns_threshold_expression 'I > 2\s(I)'
_cod_data_source_file cs7b03744_si_006.cif
_cod_data_source_block mo_dm15227_0m
_cod_depositor_comments 'Adding full bibliography for 4514387--4514388.cif.'
_cod_database_code 4514388
_shelxl_version_number 2014-3
_shelx_space_group_comment
;
The symmetry employed for this shelxl refinement is uniquely defined
by the following loop, which should always be used as a source of
symmetry information in preference to the above space-group names.
They are only intended as comments.
;
_shelx_estimated_absorpt_t_max 0.910
_shelx_estimated_absorpt_t_min 0.832
_olex2_refinement_description
;
1. Fixed Uiso
 At 1.2 times of:
  All C(H) groups, All C(H,H) groups
 At 1.5 times of:
  All C(H,H,H) groups
2.a Ternary CH refined with riding coordinates:
 C16(H16), C17(H17)
2.b Secondary CH2 refined with riding coordinates:
 C7(H7A,H7B), C15(H15A,H15B)
2.c Aromatic/amide H refined with riding coordinates:
 C2(H2), C3(H3), C4(H4), C5(H5), C9(H9), C10(H10), C11(H11), C12(H12),
 C19(H19), C20(H20), C21(H21), C22(H22), C23(H23)
2.d Idealised Me refined as rotating group:
 C14(H14A,H14B,H14C)
;
_olex2_submission_special_instructions 'No special instructions were received'

loop_
_space_group_symop_operation_xyz
'x, y, z'
'-x+1/2, y+1/2, -z+1/2'
'-x, -y, -z'
'x-1/2, -y-1/2, z-1/2'

loop_
_atom_site_label
_atom_site_type_symbol
_atom_site_fract_x
_atom_site_fract_y
_atom_site_fract_z
_atom_site_U_iso_or_equiv
_atom_site_adp_type
_atom_site_occupancy
_atom_site_site_symmetry_order
_atom_site_calc_flag
_atom_site_refinement_flags_posn
Pd1 Pd 0.41888(2) 0.10517(2) 0.32271(2) 0.01687(4) Uani 1 1 d .
N1 N 0.58321(13) 0.10261(10) 0.39089(11) 0.0182(3) Uani 1 1 d .
N2 N 0.59146(12) 0.03939(11) 0.18787(10) 0.0176(3) Uani 1 1 d .
N3 N 0.44201(13) -0.04860(11) 0.16043(11) 0.0193(3) Uani 1 1 d .
C1 C 0.48285(15) 0.02443(12) 0.21549(13) 0.0184(3) Uani 1 1 d .
C2 C 0.59491(16) 0.09664(13) 0.48817(13) 0.0208(3) Uani 1 1 d .
H2 H 0.5281 0.0942 0.5253 0.025 Uiso 1 1 calc R
C3 C 0.69996(17) 0.09398(13) 0.53589(14) 0.0235(4) Uani 1 1 d .
H3 H 0.7051 0.0901 0.6045 0.028 Uiso 1 1 calc R
C4 C 0.79738(16) 0.09697(14) 0.48258(14) 0.0239(4) Uani 1 1 d .
H4 H 0.8707 0.0953 0.5136 0.029 Uiso 1 1 calc R
C5 C 0.78594(15) 0.10243(13) 0.38254(14) 0.0202(3) Uani 1 1 d .
H5 H 0.8518 0.1042 0.3442 0.024 Uiso 1 1 calc R
C6 C 0.67851(15) 0.10534(12) 0.33880(13) 0.0174(3) Uani 1 1 d .
C7 C 0.66449(15) 0.11410(13) 0.22982(13) 0.0196(3) Uani 1 1 d .
H7A H 0.6312 0.1774 0.2136 0.024 Uiso 1 1 calc R
H7B H 0.7405 0.1105 0.2007 0.024 Uiso 1 1 calc R
C8 C 0.61981(16) -0.02372(13) 0.11410(12) 0.0189(3) Uani 1 1 d .
C9 C 0.71921(17) -0.03736(14) 0.06317(13) 0.0237(4) Uani 1 1 d .
H9 H 0.7855 0.0004 0.0752 0.028 Uiso 1 1 calc R
C10 C 0.71616(19) -0.10917(15) -0.00613(15) 0.0291(4) Uani 1 1 d .
H10 H 0.7822 -0.1207 -0.0426 0.035 Uiso 1 1 calc R
C11 C 0.6190(2) -0.16512(15) -0.02404(14) 0.0294(4) Uani 1 1 d .
H11 H 0.6205 -0.2133 -0.0725 0.035 Uiso 1 1 calc R
C12 C 0.52050(18) -0.15193(14) 0.02720(14) 0.0255(4) Uani 1 1 d .
H12 H 0.4544 -0.1900 0.0155 0.031 Uiso 1 1 calc R
C13 C 0.52350(16) -0.07986(13) 0.09683(13) 0.0199(3) Uani 1 1 d .
C14 C 0.33089(17) -0.09270(14) 0.16864(15) 0.0248(4) Uani 1 1 d .
H14A H 0.3402 -0.1585 0.1921 0.037 Uiso 1 1 calc GR
H14B H 0.2916 -0.0933 0.1051 0.037 Uiso 1 1 calc GR
H14C H 0.2857 -0.0562 0.2143 0.037 Uiso 1 1 calc GR
C15 C 0.25282(16) 0.13695(14) 0.27019(14) 0.0236(4) Uani 1 1 d .
H15A H 0.2446 0.1949 0.2293 0.028 Uiso 1 1 calc R
H15B H 0.2069 0.0821 0.2456 0.028 Uiso 1 1 calc R
C16 C 0.25405(16) 0.15188(14) 0.37158(14) 0.0232(4) Uani 1 1 d .
H16 H 0.2083 0.1096 0.4141 0.028 Uiso 1 1 calc R
C17 C 0.33358(15) 0.21543(13) 0.41216(14) 0.0212(4) Uani 1 1 d .
H17 H 0.3306 0.2787 0.3783 0.025 Uiso 1 1 calc R
C18 C 0.36119(15) 0.22724(13) 0.51627(13) 0.0197(3) Uani 1 1 d .
C19 C 0.31886(17) 0.16870(14) 0.58816(15) 0.0257(4) Uani 1 1 d .
H19 H 0.2656 0.1198 0.5714 0.031 Uiso 1 1 calc R
C20 C 0.35359(19) 0.18109(16) 0.68394(15) 0.0313(5) Uani 1 1 d .
H20 H 0.3235 0.1409 0.7324 0.038 Uiso 1 1 calc R
C21 C 0.43085(19) 0.25073(16) 0.70955(15) 0.0326(5) Uani 1 1 d .
H21 H 0.4561 0.2572 0.7752 0.039 Uiso 1 1 calc R
C22 C 0.47237(18) 0.31208(16) 0.63962(16) 0.0317(5) Uani 1 1 d .
H22 H 0.5241 0.3618 0.6574 0.038 Uiso 1 1 calc R
C23 C 0.43722(16) 0.29988(14) 0.54281(15) 0.0250(4) Uani 1 1 d .
H23 H 0.4655 0.3415 0.4947 0.030 Uiso 1 1 calc R
P1 P 0.00317(4) 0.09561(3) 0.73042(4) 0.02080(10) Uani 1 1 d .
F1 F 0.12201(11) 0.04385(9) 0.75308(10) 0.0375(3) Uani 1 1 d .
F2 F 0.05206(11) 0.14139(11) 0.63458(10) 0.0400(3) Uani 1 1 d .
F3 F -0.04038(11) 0.00441(9) 0.66963(10) 0.0372(3) Uani 1 1 d .
F4 F -0.11694(10) 0.14790(9) 0.70800(9) 0.0312(3) Uani 1 1 d .
F5 F -0.04874(12) 0.05042(9) 0.82628(9) 0.0357(3) Uani 1 1 d .
F6 F 0.04558(10) 0.18615(9) 0.79189(10) 0.0340(3) Uani 1 1 d .

loop_
_atom_site_aniso_label
_atom_site_aniso_U_11
_atom_site_aniso_U_22
_atom_site_aniso_U_33
_atom_site_aniso_U_23
_atom_site_aniso_U_13
_atom_site_aniso_U_12
Pd1 0.01453(7) 0.01819(7) 0.01781(7) -0.00162(5) -0.00052(5) 0.00048(5)
N1 0.0166(7) 0.0189(7) 0.0191(7) -0.0015(6) -0.0010(5) 0.0004(6)
N2 0.0169(7) 0.0186(7) 0.0173(7) -0.0022(6) -0.0003(6) -0.0007(5)
N3 0.0202(7) 0.0179(7) 0.0195(7) -0.0012(6) -0.0012(6) -0.0017(6)
C1 0.0190(8) 0.0165(8) 0.0195(8) 0.0006(6) -0.0017(6) 0.0005(6)
C2 0.0218(9) 0.0213(9) 0.0192(8) 0.0002(7) 0.0005(7) -0.0002(7)
C3 0.0267(10) 0.0236(9) 0.0198(9) -0.0008(7) -0.0032(7) 0.0017(7)
C4 0.0212(9) 0.0252(9) 0.0249(9) -0.0008(7) -0.0050(7) 0.0010(7)
C5 0.0160(8) 0.0205(8) 0.0240(9) -0.0025(7) -0.0004(7) 0.0000(7)
C6 0.0180(8) 0.0146(7) 0.0194(8) -0.0015(6) -0.0009(6) -0.0012(6)
C7 0.0176(8) 0.0208(8) 0.0204(8) -0.0016(7) 0.0009(6) -0.0029(7)
C8 0.0228(9) 0.0188(8) 0.0151(8) 0.0005(6) -0.0022(7) 0.0030(7)
C9 0.0238(9) 0.0289(10) 0.0184(8) 0.0007(7) 0.0009(7) 0.0025(7)
C10 0.0347(11) 0.0337(11) 0.0191(9) -0.0015(8) 0.0051(8) 0.0094(9)
C11 0.0450(12) 0.0244(10) 0.0189(9) -0.0034(7) 0.0010(8) 0.0057(9)
C12 0.0360(11) 0.0190(9) 0.0210(9) -0.0011(7) -0.0044(8) 0.0003(8)
C13 0.0251(9) 0.0185(8) 0.0158(8) 0.0016(6) -0.0018(7) 0.0012(7)
C14 0.0237(9) 0.0238(9) 0.0266(10) -0.0012(7) -0.0021(7) -0.0064(7)
C15 0.0178(9) 0.0259(9) 0.0268(10) -0.0028(8) -0.0041(7) 0.0032(7)
C16 0.0179(8) 0.0250(9) 0.0267(10) 0.0000(7) 0.0008(7) 0.0054(7)
C17 0.0198(9) 0.0194(8) 0.0245(9) 0.0010(7) 0.0019(7) 0.0046(7)
C18 0.0167(8) 0.0190(8) 0.0234(9) -0.0013(7) 0.0024(7) 0.0040(6)
C19 0.0265(10) 0.0220(9) 0.0290(10) 0.0014(8) 0.0059(8) 0.0028(7)
C20 0.0362(11) 0.0314(11) 0.0267(10) 0.0070(8) 0.0067(9) 0.0111(9)
C21 0.0364(12) 0.0391(12) 0.0221(10) -0.0048(9) -0.0034(9) 0.0163(9)
C22 0.0270(10) 0.0298(10) 0.0379(12) -0.0106(9) -0.0052(9) 0.0022(8)
C23 0.0236(9) 0.0222(9) 0.0294(10) -0.0007(8) 0.0027(8) -0.0005(7)
P1 0.0185(2) 0.0211(2) 0.0226(2) -0.00170(18) -0.00111(17) 0.00140(17)
F1 0.0292(7) 0.0391(7) 0.0435(8) -0.0148(6) -0.0126(6) 0.0155(5)
F2 0.0300(7) 0.0576(9) 0.0330(7) 0.0096(6) 0.0098(6) -0.0015(6)
F3 0.0375(7) 0.0343(7) 0.0392(7) -0.0161(6) -0.0080(6) -0.0019(5)
F4 0.0196(6) 0.0379(7) 0.0361(7) 0.0038(5) 0.0012(5) 0.0072(5)
F5 0.0467(8) 0.0335(7) 0.0269(6) 0.0061(5) 0.0023(6) -0.0043(6)
F6 0.0307(6) 0.0245(6) 0.0468(8) -0.0115(6) -0.0001(6) -0.0028(5)

loop_
_atom_type_symbol
_atom_type_description
_atom_type_scat_dispersion_real
_atom_type_scat_dispersion_imag
_atom_type_scat_source
C C 0.0033 0.0016 'International Tables Vol C Tables 4.2.6.8 and 6.1.1.4'
H H 0.0000 0.0000 'International Tables Vol C Tables 4.2.6.8 and 6.1.1.4'
F F 0.0171 0.0103 'International Tables Vol C Tables 4.2.6.8 and 6.1.1.4'
N N 0.0061 0.0033 'International Tables Vol C Tables 4.2.6.8 and 6.1.1.4'
P P 0.1023 0.0942 'International Tables Vol C Tables 4.2.6.8 and 6.1.1.4'
Pd Pd -0.9988 1.0072 'International Tables Vol C Tables 4.2.6.8 and 6.1.1.4'

loop_
_geom_angle_atom_site_label_1
_geom_angle_atom_site_label_2
_geom_angle_atom_site_label_3
_geom_angle
N1 Pd1 C16 132.35(7)
N1 Pd1 C17 100.47(6)
C1 Pd1 N1 87.96(6)
C1 Pd1 C15 102.96(7)
C1 Pd1 C16 138.55(7)
C1 Pd1 C17 166.58(7)
C15 Pd1 N1 167.42(7)
C15 Pd1 C16 38.71(7)
C15 Pd1 C17 67.67(7)
C16 Pd1 C17 36.90(7)
C2 N1 Pd1 120.51(12)
C6 N1 Pd1 121.26(12)
C6 N1 C2 118.22(15)
C1 N2 C7 122.87(15)
C1 N2 C8 110.76(15)
C8 N2 C7 126.35(15)
C1 N3 C13 110.81(15)
C1 N3 C14 125.53(16)
C13 N3 C14 123.59(16)
N2 C1 Pd1 119.45(12)
N3 C1 Pd1 134.43(14)
N3 C1 N2 106.10(15)
N1 C2 H2 118.7
N1 C2 C3 122.69(18)
C3 C2 H2 118.7
C2 C3 H3 120.5
C4 C3 C2 119.05(17)
C4 C3 H3 120.5
C3 C4 H4 120.7
C3 C4 C5 118.54(17)
C5 C4 H4 120.7
C4 C5 H5 120.1
C6 C5 C4 119.84(17)
C6 C5 H5 120.1
N1 C6 C5 121.66(16)
N1 C6 C7 117.81(15)
C5 C6 C7 120.51(16)
N2 C7 C6 112.45(14)
N2 C7 H7A 109.1
N2 C7 H7B 109.1
C6 C7 H7A 109.1
C6 C7 H7B 109.1
H7A C7 H7B 107.8
C9 C8 N2 132.61(17)
C13 C8 N2 105.80(15)
C13 C8 C9 121.59(17)
C8 C9 H9 121.8
C10 C9 C8 116.33(19)
C10 C9 H9 121.8
C9 C10 H10 119.0
C9 C10 C11 122.07(19)
C11 C10 H10 119.0
C10 C11 H11 119.2
C12 C11 C10 121.50(18)
C12 C11 H11 119.2
C11 C12 H12 121.8
C11 C12 C13 116.46(19)
C13 C12 H12 121.8
N3 C13 C8 106.53(15)
N3 C13 C12 131.43(18)
C8 C13 C12 122.04(18)
N3 C14 H14A 109.5
N3 C14 H14B 109.5
N3 C14 H14C 109.5
H14A C14 H14B 109.5
H14A C14 H14C 109.5
H14B C14 H14C 109.5
Pd1 C15 H15A 116.2
Pd1 C15 H15B 116.2
H15A C15 H15B 113.2
C16 C15 Pd1 73.02(11)
C16 C15 H15A 116.2
C16 C15 H15B 116.2
Pd1 C16 H16 120.3
C15 C16 Pd1 68.27(10)
C15 C16 H16 120.3
C17 C16 Pd1 74.06(11)
C17 C16 C15 118.62(18)
C17 C16 H16 120.3
Pd1 C17 H17 111.2
C16 C17 Pd1 69.03(11)
C16 C17 H17 111.2
C16 C17 C18 126.07(17)
C18 C17 Pd1 121.95(12)
C18 C17 H17 111.2
C19 C18 C17 123.98(17)
C19 C18 C23 118.69(18)
C23 C18 C17 117.29(17)
C18 C19 H19 119.7
C20 C19 C18 120.6(2)
C20 C19 H19 119.7
C19 C20 H20 119.7
C21 C20 C19 120.6(2)
C21 C20 H20 119.7
C20 C21 H21 120.0
C20 C21 C22 120.1(2)
C22 C21 H21 120.0
C21 C22 H22 120.3
C21 C22 C23 119.4(2)
C23 C22 H22 120.3
C18 C23 C22 120.56(19)
C18 C23 H23 119.7
C22 C23 H23 119.7
F1 P1 F2 90.66(8)
F1 P1 F3 90.28(7)
F1 P1 F4 179.77(8)
F1 P1 F5 90.58(8)
F1 P1 F6 89.93(7)
F2 P1 F3 90.02(8)
F2 P1 F4 89.54(7)
F2 P1 F5 178.76(8)
F2 P1 F6 90.58(8)
F3 P1 F4 89.83(7)
F3 P1 F5 89.84(7)
F5 P1 F4 89.22(7)
F6 P1 F3 179.36(8)
F6 P1 F4 89.95(7)
F6 P1 F5 89.55(7)

loop_
_geom_bond_atom_site_label_1
_geom_bond_atom_site_label_2
_geom_bond_distance
Pd1 N1 2.1194(15)
Pd1 C1 2.0246(18)
Pd1 C15 2.1045(18)
Pd1 C16 2.1667(18)
Pd1 C17 2.2312(18)
N1 C2 1.350(2)
N1 C6 1.348(2)
N2 C1 1.356(2)
N2 C7 1.459(2)
N2 C8 1.396(2)
N3 C1 1.352(2)
N3 C13 1.388(2)
N3 C14 1.449(2)
C2 H2 0.9500
C2 C3 1.380(3)
C3 H3 0.9500
C3 C4 1.378(3)
C4 H4 0.9500
C4 C5 1.387(3)
C5 H5 0.9500
C5 C6 1.381(2)
C6 C7 1.515(2)
C7 H7A 0.9900
C7 H7B 0.9900
C8 C9 1.392(3)
C8 C13 1.390(3)
C9 H9 0.9500
C9 C10 1.387(3)
C10 H10 0.9500
C10 C11 1.398(3)
C11 H11 0.9500
C11 C12 1.385(3)
C12 H12 0.9500
C12 C13 1.393(3)
C14 H14A 0.9800
C14 H14B 0.9800
C14 H14C 0.9800
C15 H15A 0.9900
C15 H15B 0.9900
C15 C16 1.417(3)
C16 H16 1.0000
C16 C17 1.393(3)
C17 H17 1.0000
C17 C18 1.475(3)
C18 C19 1.390(3)
C18 C23 1.393(3)
C19 H19 0.9500
C19 C20 1.384(3)
C20 H20 0.9500
C20 C21 1.369(3)
C21 H21 0.9500
C21 C22 1.391(3)
C22 H22 0.9500
C22 C23 1.399(3)
C23 H23 0.9500
P1 F1 1.5925(13)
P1 F2 1.5932(14)
P1 F3 1.6018(13)
P1 F4 1.6083(12)
P1 F5 1.6042(13)
P1 F6 1.5953(13)

loop_
_geom_torsion_atom_site_label_1
_geom_torsion_atom_site_label_2
_geom_torsion_atom_site_label_3
_geom_torsion_atom_site_label_4
_geom_torsion
Pd1 N1 C2 C3 179.47(14)
Pd1 N1 C6 C5 -179.13(13)
Pd1 N1 C6 C7 2.3(2)
Pd1 C15 C16 C17 56.35(16)
Pd1 C16 C17 C18 -114.96(18)
Pd1 C17 C18 C19 -79.3(2)
Pd1 C17 C18 C23 98.60(18)
N1 C2 C3 C4 -0.4(3)
N1 C6 C7 N2 -54.7(2)
N2 C8 C9 C10 179.40(19)
N2 C8 C13 N3 -0.09(19)
N2 C8 C13 C12 -179.76(17)
C1 N2 C7 C6 56.8(2)
C1 N2 C8 C9 -179.22(19)
C1 N2 C8 C13 -0.32(19)
C1 N3 C13 C8 0.5(2)
C1 N3 C13 C12 -179.89(19)
C2 N1 C6 C5 -0.2(2)
C2 N1 C6 C7 -178.76(15)
C2 C3 C4 C5 -0.1(3)
C3 C4 C5 C6 0.4(3)
C4 C5 C6 N1 -0.3(3)
C4 C5 C6 C7 178.28(17)
C5 C6 C7 N2 126.65(17)
C6 N1 C2 C3 0.5(3)
C7 N2 C1 Pd1 -2.2(2)
C7 N2 C1 N3 179.01(15)
C7 N2 C8 C9 2.5(3)
C7 N2 C8 C13 -178.65(16)
C8 N2 C1 Pd1 179.39(12)
C8 N2 C1 N3 0.61(19)
C8 N2 C7 C6 -125.06(18)
C8 C9 C10 C11 -0.1(3)
C9 C8 C13 N3 178.95(16)
C9 C8 C13 C12 -0.7(3)
C9 C10 C11 C12 -0.4(3)
C10 C11 C12 C13 0.3(3)
C11 C12 C13 N3 -179.37(18)
C11 C12 C13 C8 0.2(3)
C13 N3 C1 Pd1 -179.19(14)
C13 N3 C1 N2 -0.68(19)
C13 C8 C9 C10 0.6(3)
C14 N3 C1 Pd1 -2.1(3)
C14 N3 C1 N2 176.39(16)
C14 N3 C13 C8 -176.65(16)
C14 N3 C13 C12 3.0(3)
C15 C16 C17 Pd1 -53.53(15)
C15 C16 C17 C18 -168.49(17)
C16 C17 C18 C19 6.8(3)
C16 C17 C18 C23 -175.26(18)
C17 C18 C19 C20 176.47(18)
C17 C18 C23 C22 -176.46(18)
C18 C19 C20 C21 -0.5(3)
C19 C18 C23 C22 1.6(3)
C19 C20 C21 C22 2.2(3)
C20 C21 C22 C23 -2.0(3)
C21 C22 C23 C18 0.1(3)
C23 C18 C19 C20 -1.4(3)
